data_7700424
loop_
_publ_author_name
'Tezgerevska, Tina'
'Rousset, Elodie'
'Gable, Robert W.'
'Jameson, Guy N. L.'
'Sa\~nudo, E Carolina'
'Starikova, Alyona'
'Boskovic, Colette'

_publ_section_title
;
 Valence tautomerism and spin crossover in pyridinophane-cobalt-dioxolene
 complexes: an experimental and computational study.
;
_journal_issue 31
_journal_name_full 'Dalton transactions (Cambridge, England : 2003)'
_journal_page_first 11674
_journal_page_last 11689
_journal_paper_doi 10.1039/c9dt02372k
_journal_volume 48
_journal_year 2019
_chemical_formula_moiety 'C32 H44 Co N4 O2, C24 H20 B, 2(C4 H8 O2)'
_chemical_formula_sum 'C64 H80 B Co N4 O6'
_chemical_formula_weight 1071.06
_space_group_crystal_system triclinic
_space_group_IT_number 2
_space_group_name_Hall '-P 1'
_space_group_name_H-M_alt 'P -1'
_symmetry_space_group_name_Hall '-P 1'
_symmetry_space_group_name_H-M 'P -1'
_atom_sites_solution_hydrogens geom
_audit_creation_date 2018-09-03
_audit_creation_method
;
Olex2 1.2
(compiled 2018.05.29 svn.r3508 for OlexSys, GUI svn.r5506)
;
_audit_update_record
;
2019-03-29 deposited with the CCDC.    2019-07-02 downloaded from the CCDC.
;
_cell_angle_alpha 95.654(3)
_cell_angle_beta 92.389(3)
_cell_angle_gamma 99.975(3)
_cell_formula_units_Z 2
_cell_length_a 11.0684(4)
_cell_length_b 11.8545(4)
_cell_length_c 22.1063(8)
_cell_measurement_reflns_used 8910
_cell_measurement_temperature 130.00(10)
_cell_measurement_theta_max 73.7910
_cell_measurement_theta_min 4.0240
_cell_volume 2837.72(18)
_computing_cell_refinement 'CrysAlisPro 1.171.38.43 (Rigaku OD, 2015)'
_computing_data_collection 'CrysAlisPro 1.171.38.43 (Rigaku OD, 2015)'
_computing_data_reduction 'CrysAlisPro 1.171.38.43 (Rigaku OD, 2015)'
_computing_molecular_graphics 'Olex2 (Dolomanov et al., 2009)'
_computing_publication_material 'Olex2 (Dolomanov et al., 2009)'
_computing_structure_refinement 'ShelXL (Sheldrick, 2015)'
_computing_structure_solution 'ShelXT (Sheldrick, 2015)'
_diffrn_ambient_environment N~2~
_diffrn_ambient_temperature 130.00(10)
_diffrn_detector 'CCD plate'
_diffrn_detector_area_resol_mean 10.2273
_diffrn_detector_type Atlas
_diffrn_measured_fraction_theta_full 0.999
_diffrn_measured_fraction_theta_max 0.969
_diffrn_measurement_details
;
List of Runs (angles in degrees, time in seconds):

  # Type    Start    End  Width  t~exp~   \w     \q     \k     \f   Frames
#--------------------------------------------------------------------------
  1  \w   -114.00 -14.00   1.00    6.00    --  -41.87 -57.00 -60.00  100
  2  \w    -29.00  -3.00   1.00    6.00    --  -41.87 125.00  60.00   26
  3  \w    -46.00  24.00   1.00    6.00    --  -41.87  38.00-120.00   70
  4  \w    -49.00  32.00   1.00    6.00    --  -41.87  38.00  90.00   81
  5  \w     14.00  58.00   1.00    6.00    --   41.87 -99.00 150.00   44
  6  \w     41.00  97.00   1.00    6.00    --   41.87-125.00 -60.00   56
  7  \w     26.00  87.00   1.00   30.00    --  105.57 -94.00 -30.00   61
  8  \w     24.00 109.00   1.00   30.00    --  105.57 -94.00 150.00   85
  9  \w     66.00  93.00   1.00   30.00    --  105.57 -45.00 120.00   27
 10  \w     45.00  73.00   1.00   30.00    --  105.57 -30.00  30.00   28
 11  \w     93.00 173.00   1.00   30.00    --  105.57  30.00   0.00   80
 12  \w    103.00 129.00   1.00   30.00    --  105.57 -61.00-120.00   26
 13  \w     36.00  94.00   1.00   30.00    --  105.57 -94.00-120.00   58
 14  \w     32.00 118.00   1.00   30.00    --  105.57-125.00 120.00   86
 15  \w     29.00  89.00   1.00   30.00    --  105.57 -30.00 -30.00   60
 16  \w     34.00  83.00   1.00   30.00    --  105.57 -61.00-120.00   49
 17  \w     51.00  86.00   1.00   30.00    --  105.57 -30.00  90.00   35
 18  \w     51.00  88.00   1.00   30.00    --  105.57 -94.00  30.00   37
 19  \w     90.00 118.00   1.00   30.00    --  105.57-125.00   0.00   28
 20  \w     54.00 177.00   1.00   30.00    --  105.57  15.00 -60.00  123
;
_diffrn_measurement_device 'four-circle diffractometer'
_diffrn_measurement_device_type 'SuperNova, Dual, Cu at zero, Atlas'
_diffrn_measurement_method '\w scans'
_diffrn_orient_matrix_type 'CrysAlisPro convention (1999,Acta A55,543-557)'
_diffrn_orient_matrix_UB_11 -0.0858850000
_diffrn_orient_matrix_UB_12 -0.1041570000
_diffrn_orient_matrix_UB_13 -0.0350981000
_diffrn_orient_matrix_UB_21 0.0854713000
_diffrn_orient_matrix_UB_22 0.0048922000
_diffrn_orient_matrix_UB_23 -0.0532871000
_diffrn_orient_matrix_UB_31 0.0732271000
_diffrn_orient_matrix_UB_32 -0.0821078000
_diffrn_orient_matrix_UB_33 0.0291620000
_diffrn_radiation_monochromator mirror
_diffrn_radiation_probe x-ray
_diffrn_radiation_type CuK\a
_diffrn_radiation_wavelength 1.54184
_diffrn_reflns_av_R_equivalents 0.0261
_diffrn_reflns_av_unetI/netI 0.0389
_diffrn_reflns_Laue_measured_fraction_full 0.999
_diffrn_reflns_Laue_measured_fraction_max 0.969
_diffrn_reflns_limit_h_max 13
_diffrn_reflns_limit_h_min -9
_diffrn_reflns_limit_k_max 12
_diffrn_reflns_limit_k_min -14
_diffrn_reflns_limit_l_max 27
_diffrn_reflns_limit_l_min -27
_diffrn_reflns_number 20930
_diffrn_reflns_point_group_measured_fraction_full 0.999
_diffrn_reflns_point_group_measured_fraction_max 0.969
_diffrn_reflns_theta_full 67.684
_diffrn_reflns_theta_max 74.070
_diffrn_reflns_theta_min 3.808
_diffrn_source 'micro-focus sealed X-ray tube'
_diffrn_source_type 'SuperNova (Cu) X-ray Source'
_exptl_absorpt_coefficient_mu 2.802
_exptl_absorpt_correction_T_max 0.846
_exptl_absorpt_correction_T_min 0.618
_exptl_absorpt_correction_type gaussian
_exptl_absorpt_process_details
;
CrysAlisPro 1.171.38.43 (Rigaku Oxford Diffraction, 2015)
Numerical absorption correction based on gaussian integration over
            a multifaceted crystal model
Empirical absorption correction using spherical harmonics,
 implemented in SCALE3 ABSPACK scaling algorithm.
;
_exptl_crystal_colour yellow
_exptl_crystal_colour_primary yellow
_exptl_crystal_density_diffrn 1.253
_exptl_crystal_description block
_exptl_crystal_F_000 1144
_exptl_crystal_recrystallization_method 'Re-crystallisation from solvent: acetone, dioxane'
_exptl_crystal_size_max 0.363
_exptl_crystal_size_mid 0.126
_exptl_crystal_size_min 0.093
_refine_diff_density_max 0.499
_refine_diff_density_min -0.310
_refine_diff_density_rms 0.045
_refine_ls_extinction_method none
_refine_ls_goodness_of_fit_ref 1.045
_refine_ls_hydrogen_treatment constr
_refine_ls_matrix_type full
_refine_ls_number_parameters 693
_refine_ls_number_reflns 11189
_refine_ls_number_restraints 0
_refine_ls_restrained_S_all 1.045
_refine_ls_R_factor_all 0.0421
_refine_ls_R_factor_gt 0.0386
_refine_ls_shift/su_max 0.001
_refine_ls_shift/su_mean 0.000
_refine_ls_structure_factor_coef Fsqd
_refine_ls_weighting_details 'w=1/[\s^2^(Fo^2^)+(0.0580P)^2^+0.6293P] where P=(Fo^2^+2Fc^2^)/3'
_refine_ls_weighting_scheme calc
_refine_ls_wR_factor_gt 0.1014
_refine_ls_wR_factor_ref 0.1041
_reflns_Friedel_coverage 0.000
_reflns_number_gt 10427
_reflns_number_total 11189
_reflns_threshold_expression 'I > 2\s(I)'
_cod_data_source_file c9dt02372k3.cif
_cod_data_source_block 2-co
_cod_depositor_comments 'Adding full bibliography for 7700424--7700427.cif.'
_cod_database_code 7700424
_shelx_shelxl_version_number 2016/6
_chemical_oxdiff_formula C64H79BCoN4O6
_shelx_space_group_comment
;
The symmetry employed for this shelxl refinement is uniquely defined
by the following loop, which should always be used as a source of
symmetry information in preference to the above space-group names.
They are only intended as comments.
;
_reflns_odcompleteness_completeness 99.96
_reflns_odcompleteness_iscentric 1
_reflns_odcompleteness_theta 66.97
_olex2_refinement_description
;
1. Fixed Uiso
 At 1.2 times of:
  All C(H) groups, All C(H,H) groups
 At 1.5 times of:
  All C(H,H,H) groups
2.a Secondary CH2 refined with riding coordinates:
 C15(H15A,H15B), C21(H21A,H21B), C22(H22A,H22B), C28(H28A,H28B), C29(H29A,
 H29B), C31(H31A,H31B), C61(H61A,H61B), C62(H62A,H62B), C63(H63A,H63B),
 C64(H64A,H64B), C57(H57A,H57B), C58(H58A,H58B), C59(H59A,H59B), C60(H60A,H60B)
2.b Aromatic/amide H refined with riding coordinates:
 C4(H4), C6(H6), C17(H17), C18(H18), C19(H19), C24(H24), C25(H25), C26(H26),
 C34(H34), C35(H35), C36(H36), C37(H37), C38(H38), C40(H40), C41(H41), C42(H42),
  C43(H43), C44(H44), C46(H46), C47(H47), C48(H48), C49(H49), C50(H50),
 C52(H52), C53(H53), C54(H54), C55(H55), C56(H56)
2.c Idealised Me refined as rotating group:
 C8(H8A,H8B,H8C), C9(H9A,H9B,H9C), C10(H10A,H10B,H10C), C12(H12A,H12B,H12C),
 C13(H13A,H13B,H13C), C14(H14A,H14B,H14C), C30(H30A,H30B,H30C), C32(H32A,H32B,
 H32C)
;
_olex2_submission_special_instructions 'No special instructions were received'
_oxdiff_exptl_absorpt_empirical_details
;
Empirical correction (ABSPACK) includes:
- Absorption correction using spherical harmonics
- Frame scaling
;
_oxdiff_exptl_absorpt_empirical_full_max 1.749
_oxdiff_exptl_absorpt_empirical_full_min 0.665

loop_
_space_group_symop_operation_xyz
'x, y, z'
'-x, -y, -z'

loop_
_atom_site_label
_atom_site_type_symbol
_atom_site_fract_x
_atom_site_fract_y
_atom_site_fract_z
_atom_site_U_iso_or_equiv
_atom_site_adp_type
_atom_site_occupancy
_atom_site_site_symmetry_order
_atom_site_calc_flag
_atom_site_refinement_flags_posn
Co1 Co 0.69297(2) 0.64178(2) 0.26779(2) 0.01758(7) Uani 1 1 d .
O1 O 0.70197(10) 0.79722(9) 0.25429(5) 0.0214(2) Uani 1 1 d .
O2 O 0.77944(10) 0.62136(9) 0.19751(5) 0.0224(2) Uani 1 1 d .
N1 N 0.83717(12) 0.67533(11) 0.33053(6) 0.0223(3) Uani 1 1 d .
N2 N 0.52819(12) 0.57748(11) 0.22471(6) 0.0205(3) Uani 1 1 d .
N3 N 0.69269(11) 0.48765(11) 0.27860(6) 0.0196(2) Uani 1 1 d .
N4 N 0.60402(12) 0.66942(11) 0.33550(6) 0.0198(2) Uani 1 1 d .
C1 C 0.76553(14) 0.81719(13) 0.20458(7) 0.0213(3) Uani 1 1 d .
C2 C 0.80761(14) 0.72295(13) 0.17372(7) 0.0209(3) Uani 1 1 d .
C3 C 0.87479(14) 0.73766(14) 0.12168(7) 0.0235(3) Uani 1 1 d .
C4 C 0.89948(15) 0.84882(14) 0.10340(7) 0.0250(3) Uani 1 1 d .
H4 H 0.944962 0.860153 0.069388 0.030 Uiso 1 1 calc R
C5 C 0.85935(15) 0.94358(14) 0.13358(7) 0.0239(3) Uani 1 1 d .
C6 C 0.79066(15) 0.92588(13) 0.18444(7) 0.0231(3) Uani 1 1 d .
H6 H 0.761532 0.987093 0.204969 0.028 Uiso 1 1 calc R
C7 C 0.91809(16) 0.63515(15) 0.08675(8) 0.0285(3) Uani 1 1 d .
C8 C 0.80648(19) 0.54365(16) 0.06257(9) 0.0363(4) Uani 1 1 d .
H8A H 0.760391 0.518230 0.096069 0.054 Uiso 1 1 calc GR
H8B H 0.833966 0.479310 0.041048 0.054 Uiso 1 1 calc GR
H8C H 0.755269 0.576166 0.035475 0.054 Uiso 1 1 calc GR
C9 C 1.00025(18) 0.58144(17) 0.12900(9) 0.0372(4) Uani 1 1 d .
H9A H 1.069204 0.638710 0.145219 0.056 Uiso 1 1 calc GR
H9B H 1.029071 0.518966 0.106429 0.056 Uiso 1 1 calc GR
H9C H 0.953913 0.553041 0.161805 0.056 Uiso 1 1 calc GR
C10 C 0.9921(2) 0.67125(17) 0.03249(10) 0.0420(5) Uani 1 1 d .
H10A H 0.940982 0.701522 0.004300 0.063 Uiso 1 1 calc GR
H10B H 1.019662 0.605515 0.012516 0.063 Uiso 1 1 calc GR
H10C H 1.061803 0.729320 0.046703 0.063 Uiso 1 1 calc GR
C11 C 0.89144(17) 1.06179(14) 0.10982(8) 0.0299(4) Uani 1 1 d .
C12 C 0.8257(2) 1.05711(18) 0.04710(9) 0.0417(5) Uani 1 1 d .
H12A H 0.850230 0.998093 0.019864 0.063 Uiso 1 1 calc GR
H12B H 0.847304 1.130179 0.031433 0.063 Uiso 1 1 calc GR
H12C H 0.738484 1.040107 0.050642 0.063 Uiso 1 1 calc GR
C13 C 1.0302(2) 1.09216(17) 0.10404(10) 0.0427(5) Uani 1 1 d .
H13A H 1.071926 1.095309 0.143293 0.064 Uiso 1 1 calc GR
H13B H 1.049745 1.165771 0.088732 0.064 Uiso 1 1 calc GR
H13C H 1.056109 1.034469 0.076472 0.064 Uiso 1 1 calc GR
C14 C 0.8527(2) 1.15749(16) 0.15224(10) 0.0435(5) Uani 1 1 d .
H14A H 0.765511 1.140651 0.156067 0.065 Uiso 1 1 calc GR
H14B H 0.873903 1.229682 0.135639 0.065 Uiso 1 1 calc GR
H14C H 0.894363 1.162162 0.191612 0.065 Uiso 1 1 calc GR
C15 C 0.80101(16) 0.76013(14) 0.37814(7) 0.0262(3) Uani 1 1 d .
H15A H 0.822024 0.837442 0.366311 0.031 Uiso 1 1 calc R
H15B H 0.845218 0.757464 0.416643 0.031 Uiso 1 1 calc R
C16 C 0.66517(15) 0.73110(13) 0.38510(7) 0.0230(3) Uani 1 1 d .
C17 C 0.60131(17) 0.76471(14) 0.43408(7) 0.0279(3) Uani 1 1 d .
H17 H 0.642338 0.807980 0.468600 0.033 Uiso 1 1 calc R
C18 C 0.47456(18) 0.73233(15) 0.43048(8) 0.0302(4) Uani 1 1 d .
H18 H 0.430088 0.754091 0.463073 0.036 Uiso 1 1 calc R
C19 C 0.41298(16) 0.66801(14) 0.37907(8) 0.0274(3) Uani 1 1 d .
H19 H 0.327958 0.645848 0.376871 0.033 Uiso 1 1 calc R
C20 C 0.48182(14) 0.63761(13) 0.33094(7) 0.0221(3) Uani 1 1 d .
C21 C 0.43263(15) 0.56898(15) 0.27178(7) 0.0254(3) Uani 1 1 d .
H21A H 0.361073 0.597068 0.256682 0.031 Uiso 1 1 calc R
H21B H 0.407112 0.488887 0.278434 0.031 Uiso 1 1 calc R
C22 C 0.54011(15) 0.45917(13) 0.19773(7) 0.0233(3) Uani 1 1 d .
H22A H 0.579210 0.463533 0.159362 0.028 Uiso 1 1 calc R
H22B H 0.459396 0.411407 0.190025 0.028 Uiso 1 1 calc R
C23 C 0.61612(14) 0.40750(13) 0.24164(7) 0.0217(3) Uani 1 1 d .
C24 C 0.61851(16) 0.29175(14) 0.24476(8) 0.0261(3) Uani 1 1 d .
H24 H 0.563406 0.235045 0.220816 0.031 Uiso 1 1 calc R
C25 C 0.70567(16) 0.26287(14) 0.28471(8) 0.0273(3) Uani 1 1 d .
H25 H 0.710293 0.185731 0.286748 0.033 Uiso 1 1 calc R
C26 C 0.78602(15) 0.34732(14) 0.32167(7) 0.0252(3) Uani 1 1 d .
H26 H 0.844982 0.327839 0.348002 0.030 Uiso 1 1 calc R
C27 C 0.77580(14) 0.46129(13) 0.31819(7) 0.0218(3) Uani 1 1 d .
C28 C 0.84693(15) 0.56437(13) 0.35724(8) 0.0251(3) Uani 1 1 d .
H28A H 0.932653 0.556646 0.361152 0.030 Uiso 1 1 calc R
H28B H 0.815807 0.567212 0.397631 0.030 Uiso 1 1 calc R
C29 C 0.95552(15) 0.72444(16) 0.30462(8) 0.0299(4) Uani 1 1 d .
H29A H 0.941561 0.787508 0.281967 0.036 Uiso 1 1 calc R
H29B H 0.978552 0.665550 0.275990 0.036 Uiso 1 1 calc R
C30 C 1.06278(17) 0.76836(19) 0.35112(10) 0.0423(5) Uani 1 1 d .
H30A H 1.135141 0.794877 0.330416 0.063 Uiso 1 1 calc GR
H30B H 1.077042 0.707120 0.374333 0.063 Uiso 1 1 calc GR
H30C H 1.043804 0.830800 0.377961 0.063 Uiso 1 1 calc GR
C31 C 0.49634(16) 0.64867(14) 0.17597(7) 0.0267(3) Uani 1 1 d .
H31A H 0.565197 0.661561 0.150231 0.032 Uiso 1 1 calc R
H31B H 0.485692 0.723198 0.195163 0.032 Uiso 1 1 calc R
C32 C 0.38151(18) 0.59677(17) 0.13589(9) 0.0349(4) Uani 1 1 d .
H32A H 0.365552 0.649885 0.107739 0.052 Uiso 1 1 calc GR
H32B H 0.312875 0.581464 0.160857 0.052 Uiso 1 1 calc GR
H32C H 0.393524 0.526140 0.113740 0.052 Uiso 1 1 calc GR
C33 C 0.70889(13) 0.81153(13) 0.60033(7) 0.0199(3) Uani 1 1 d .
C34 C 0.74126(14) 0.91955(13) 0.57898(7) 0.0224(3) Uani 1 1 d .
H34 H 0.823502 0.946533 0.573119 0.027 Uiso 1 1 calc R
C35 C 0.65495(15) 0.98819(14) 0.56617(8) 0.0263(3) Uani 1 1 d .
H35 H 0.680479 1.059558 0.552318 0.032 Uiso 1 1 calc R
C36 C 0.53158(15) 0.95073(14) 0.57396(8) 0.0258(3) Uani 1 1 d .
H36 H 0.473738 0.995780 0.564811 0.031 Uiso 1 1 calc R
C37 C 0.49563(14) 0.84472(14) 0.59567(7) 0.0240(3) Uani 1 1 d .
H37 H 0.413176 0.818672 0.601499 0.029 Uiso 1 1 calc R
C38 C 0.58258(14) 0.77740(13) 0.60873(7) 0.0223(3) Uani 1 1 d .
H38 H 0.556458 0.707067 0.623587 0.027 Uiso 1 1 calc R
C39 C 0.79860(13) 0.69393(13) 0.68518(7) 0.0221(3) Uani 1 1 d .
C40 C 0.74133(15) 0.75433(14) 0.72987(7) 0.0254(3) Uani 1 1 d .
H40 H 0.699222 0.810981 0.718377 0.031 Uiso 1 1 calc R
C41 C 0.74461(17) 0.73340(15) 0.79069(8) 0.0312(4) Uani 1 1 d .
H41 H 0.704926 0.775592 0.818731 0.037 Uiso 1 1 calc R
C42 C 0.80675(17) 0.64994(16) 0.80970(8) 0.0342(4) Uani 1 1 d .
H42 H 0.810161 0.636347 0.850407 0.041 Uiso 1 1 calc R
C43 C 0.86358(17) 0.58727(17) 0.76695(9) 0.0344(4) Uani 1 1 d .
H43 H 0.905381 0.530708 0.778848 0.041 Uiso 1 1 calc R
C44 C 0.85839(15) 0.60858(15) 0.70622(8) 0.0293(3) Uani 1 1 d .
H44 H 0.896186 0.564384 0.678270 0.035 Uiso 1 1 calc R
C45 C 0.78633(14) 0.61108(13) 0.56583(7) 0.0208(3) Uani 1 1 d .
C46 C 0.68125(14) 0.57420(13) 0.52660(7) 0.0220(3) Uani 1 1 d .
H46 H 0.619593 0.618477 0.527620 0.026 Uiso 1 1 calc R
C47 C 0.66478(15) 0.47410(15) 0.48605(7) 0.0267(3) Uani 1 1 d .
H47 H 0.594165 0.454048 0.460231 0.032 Uiso 1 1 calc R
C48 C 0.75359(16) 0.40425(14) 0.48412(7) 0.0271(3) Uani 1 1 d .
H48 H 0.741882 0.335962 0.458279 0.033 Uiso 1 1 calc R
C49 C 0.85989(15) 0.43845(14) 0.52149(8) 0.0264(3) Uani 1 1 d .
H49 H 0.920749 0.393270 0.520526 0.032 Uiso 1 1 calc R
C50 C 0.87588(14) 0.53996(14) 0.56037(8) 0.0243(3) Uani 1 1 d .
H50 H 0.949280 0.562120 0.583972 0.029 Uiso 1 1 calc R
C51 C 0.94744(13) 0.80061(12) 0.60882(7) 0.0199(3) Uani 1 1 d .
C52 C 1.00110(15) 0.80365(14) 0.55256(8) 0.0260(3) Uani 1 1 d .
H52 H 0.958660 0.759314 0.518702 0.031 Uiso 1 1 calc R
C53 C 1.11517(16) 0.87013(15) 0.54509(9) 0.0336(4) Uani 1 1 d .
H53 H 1.147508 0.869400 0.506926 0.040 Uiso 1 1 calc R
C54 C 1.18026(15) 0.93730(14) 0.59467(10) 0.0328(4) Uani 1 1 d .
H54 H 1.256719 0.981555 0.590163 0.039 Uiso 1 1 calc R
C55 C 1.13021(16) 0.93779(14) 0.65099(9) 0.0295(4) Uani 1 1 d .
H55 H 1.172788 0.983319 0.684452 0.035 Uiso 1 1 calc R
C56 C 1.01600(15) 0.87020(13) 0.65781(8) 0.0243(3) Uani 1 1 d .
H56 H 0.984348 0.871387 0.696137 0.029 Uiso 1 1 calc R
B1 B 0.80852(15) 0.72827(14) 0.61489(8) 0.0199(3) Uani 1 1 d .
O3 O 0.51759(18) 0.19723(16) -0.03704(7) 0.0562(4) Uani 1 1 d .
O4 O 0.45141(18) 0.27778(18) 0.07874(8) 0.0626(5) Uani 1 1 d .
C61 C 0.4074(2) 0.2394(2) -0.02928(11) 0.0529(6) Uani 1 1 d .
H61A H 0.345524 0.199625 -0.060074 0.063 Uiso 1 1 calc R
H61B H 0.420859 0.320820 -0.034469 0.063 Uiso 1 1 calc R
C62 C 0.3619(2) 0.2218(3) 0.03345(12) 0.0616(7) Uani 1 1 d .
H62A H 0.286640 0.252451 0.038172 0.074 Uiso 1 1 calc R
H62B H 0.343964 0.140109 0.037880 0.074 Uiso 1 1 calc R
C63 C 0.5610(3) 0.2344(3) 0.07105(11) 0.0649(7) Uani 1 1 d .
H63A H 0.546241 0.152414 0.074886 0.078 Uiso 1 1 calc R
H63B H 0.622643 0.272029 0.102461 0.078 Uiso 1 1 calc R
C64 C 0.6068(2) 0.2552(3) 0.00958(12) 0.0613(7) Uani 1 1 d .
H64A H 0.622121 0.337263 0.005849 0.074 Uiso 1 1 calc R
H64B H 0.683506 0.227160 0.004922 0.074 Uiso 1 1 calc R
O5 O 0.42765(19) 0.04149(13) 0.19953(8) 0.0576(4) Uani 1 1 d .
O6 O 0.29743(15) -0.16893(13) 0.23059(9) 0.0543(4) Uani 1 1 d .
C57 C 0.3515(5) -0.0375(3) 0.15666(14) 0.1031(16) Uani 1 1 d .
H57A H 0.399913 -0.088592 0.136024 0.124 Uiso 1 1 calc R
H57B H 0.317043 0.003780 0.126376 0.124 Uiso 1 1 calc R
C58 C 0.2497(4) -0.1070(3) 0.1864(2) 0.1037(15) Uani 1 1 d .
H58A H 0.199178 -0.056380 0.205682 0.124 Uiso 1 1 calc R
H58B H 0.198345 -0.160522 0.155823 0.124 Uiso 1 1 calc R
C59 C 0.3698(3) -0.0889(2) 0.27375(11) 0.0543(6) Uani 1 1 d .
H59A H 0.402954 -0.129239 0.304871 0.065 Uiso 1 1 calc R
H59B H 0.319007 -0.038733 0.293213 0.065 Uiso 1 1 calc R
C60 C 0.4720(2) -0.0185(2) 0.24615(14) 0.0593(7) Uani 1 1 d .
H60A H 0.519339 0.036640 0.277405 0.071 Uiso 1 1 calc R
H60B H 0.526064 -0.067928 0.229021 0.071 Uiso 1 1 calc R

loop_
_atom_site_aniso_label
_atom_site_aniso_U_11
_atom_site_aniso_U_22
_atom_site_aniso_U_33
_atom_site_aniso_U_23
_atom_site_aniso_U_13
_atom_site_aniso_U_12
Co1 0.01858(12) 0.01580(12) 0.01878(12) 0.00384(8) 0.00313(9) 0.00263(9)
O1 0.0246(5) 0.0198(5) 0.0203(5) 0.0032(4) 0.0059(4) 0.0034(4)
O2 0.0259(5) 0.0179(5) 0.0250(5) 0.0064(4) 0.0072(4) 0.0046(4)
N1 0.0220(6) 0.0191(6) 0.0258(6) 0.0057(5) 0.0008(5) 0.0017(5)
N2 0.0210(6) 0.0206(6) 0.0204(6) 0.0031(5) 0.0029(5) 0.0042(5)
N3 0.0192(6) 0.0201(6) 0.0201(6) 0.0047(5) 0.0045(5) 0.0029(5)
N4 0.0231(6) 0.0167(6) 0.0206(6) 0.0053(5) 0.0027(5) 0.0040(5)
C1 0.0215(7) 0.0214(7) 0.0210(7) 0.0026(6) 0.0019(6) 0.0032(6)
C2 0.0216(7) 0.0187(7) 0.0229(7) 0.0050(6) 0.0019(6) 0.0033(6)
C3 0.0237(7) 0.0236(8) 0.0243(7) 0.0040(6) 0.0053(6) 0.0060(6)
C4 0.0282(8) 0.0256(8) 0.0225(7) 0.0059(6) 0.0073(6) 0.0049(6)
C5 0.0267(8) 0.0213(7) 0.0238(7) 0.0057(6) 0.0029(6) 0.0022(6)
C6 0.0279(8) 0.0198(7) 0.0222(7) 0.0027(6) 0.0035(6) 0.0057(6)
C7 0.0322(8) 0.0252(8) 0.0315(8) 0.0065(6) 0.0148(7) 0.0092(7)
C8 0.0433(10) 0.0282(9) 0.0374(10) -0.0046(7) 0.0105(8) 0.0088(8)
C9 0.0364(10) 0.0364(10) 0.0449(11) 0.0095(8) 0.0125(8) 0.0185(8)
C10 0.0578(12) 0.0318(9) 0.0430(11) 0.0090(8) 0.0298(10) 0.0170(9)
C11 0.0404(10) 0.0220(8) 0.0280(8) 0.0074(6) 0.0094(7) 0.0032(7)
C12 0.0597(13) 0.0338(10) 0.0350(10) 0.0141(8) 0.0045(9) 0.0112(9)
C13 0.0447(11) 0.0281(9) 0.0527(12) 0.0079(8) 0.0135(9) -0.0053(8)
C14 0.0715(14) 0.0212(8) 0.0411(10) 0.0097(7) 0.0221(10) 0.0098(9)
C15 0.0305(8) 0.0205(7) 0.0258(8) 0.0009(6) -0.0036(6) 0.0016(6)
C16 0.0327(8) 0.0159(7) 0.0207(7) 0.0040(5) 0.0002(6) 0.0046(6)
C17 0.0439(10) 0.0205(7) 0.0210(7) 0.0043(6) 0.0035(7) 0.0092(7)
C18 0.0455(10) 0.0250(8) 0.0247(8) 0.0078(6) 0.0141(7) 0.0135(7)
C19 0.0292(8) 0.0268(8) 0.0298(8) 0.0094(6) 0.0109(6) 0.0087(6)
C20 0.0255(7) 0.0194(7) 0.0229(7) 0.0070(6) 0.0044(6) 0.0052(6)
C21 0.0208(7) 0.0291(8) 0.0262(8) 0.0029(6) 0.0052(6) 0.0028(6)
C22 0.0260(8) 0.0204(7) 0.0228(7) 0.0008(6) 0.0010(6) 0.0036(6)
C23 0.0225(7) 0.0201(7) 0.0223(7) 0.0035(6) 0.0052(6) 0.0019(6)
C24 0.0299(8) 0.0188(7) 0.0290(8) 0.0022(6) 0.0047(6) 0.0020(6)
C25 0.0334(9) 0.0188(7) 0.0320(8) 0.0061(6) 0.0076(7) 0.0075(6)
C26 0.0268(8) 0.0235(8) 0.0281(8) 0.0084(6) 0.0056(6) 0.0082(6)
C27 0.0201(7) 0.0229(7) 0.0234(7) 0.0056(6) 0.0047(6) 0.0042(6)
C28 0.0240(8) 0.0217(8) 0.0297(8) 0.0077(6) -0.0028(6) 0.0030(6)
C29 0.0216(8) 0.0323(9) 0.0349(9) 0.0111(7) 0.0011(7) -0.0017(6)
C30 0.0252(9) 0.0477(12) 0.0500(11) 0.0163(9) -0.0060(8) -0.0085(8)
C31 0.0299(8) 0.0250(8) 0.0262(8) 0.0085(6) -0.0009(6) 0.0052(6)
C32 0.0340(9) 0.0380(10) 0.0326(9) 0.0121(7) -0.0067(7) 0.0036(7)
C33 0.0186(7) 0.0199(7) 0.0209(7) 0.0008(5) 0.0012(5) 0.0036(5)
C34 0.0182(7) 0.0219(7) 0.0274(7) 0.0032(6) 0.0034(6) 0.0035(6)
C35 0.0272(8) 0.0214(7) 0.0324(8) 0.0078(6) 0.0049(6) 0.0070(6)
C36 0.0228(8) 0.0285(8) 0.0296(8) 0.0052(6) 0.0028(6) 0.0125(6)
C37 0.0164(7) 0.0290(8) 0.0269(8) 0.0014(6) 0.0026(6) 0.0050(6)
C38 0.0206(7) 0.0207(7) 0.0257(7) 0.0040(6) 0.0027(6) 0.0026(6)
C39 0.0163(7) 0.0217(7) 0.0272(8) 0.0044(6) 0.0012(6) -0.0004(6)
C40 0.0249(8) 0.0232(8) 0.0276(8) 0.0034(6) 0.0013(6) 0.0025(6)
C41 0.0332(9) 0.0300(9) 0.0276(8) 0.0015(7) 0.0038(7) -0.0017(7)
C42 0.0359(9) 0.0366(9) 0.0268(8) 0.0107(7) -0.0041(7) -0.0051(7)
C43 0.0319(9) 0.0354(9) 0.0380(9) 0.0161(8) -0.0032(7) 0.0062(7)
C44 0.0247(8) 0.0317(9) 0.0342(9) 0.0103(7) 0.0038(6) 0.0086(7)
C45 0.0187(7) 0.0188(7) 0.0253(7) 0.0051(6) 0.0034(6) 0.0022(5)
C46 0.0184(7) 0.0235(7) 0.0246(7) 0.0049(6) 0.0028(6) 0.0030(6)
C47 0.0231(8) 0.0289(8) 0.0251(8) 0.0015(6) 0.0017(6) -0.0026(6)
C48 0.0302(8) 0.0222(8) 0.0269(8) -0.0005(6) 0.0092(6) -0.0008(6)
C49 0.0258(8) 0.0222(8) 0.0325(8) 0.0033(6) 0.0082(6) 0.0060(6)
C50 0.0197(7) 0.0222(7) 0.0308(8) 0.0021(6) 0.0019(6) 0.0037(6)
C51 0.0166(7) 0.0171(7) 0.0272(7) 0.0039(6) 0.0013(5) 0.0053(5)
C52 0.0239(8) 0.0216(7) 0.0319(8) 0.0009(6) 0.0060(6) 0.0020(6)
C53 0.0298(9) 0.0257(8) 0.0456(10) 0.0021(7) 0.0181(8) 0.0030(7)
C54 0.0177(7) 0.0198(8) 0.0608(12) 0.0053(7) 0.0060(7) 0.0016(6)
C55 0.0241(8) 0.0199(7) 0.0434(10) 0.0046(7) -0.0071(7) 0.0021(6)
C56 0.0229(7) 0.0205(7) 0.0297(8) 0.0052(6) -0.0011(6) 0.0037(6)
B1 0.0161(7) 0.0192(8) 0.0247(8) 0.0041(6) 0.0013(6) 0.0034(6)
O3 0.0741(12) 0.0596(10) 0.0376(8) 0.0013(7) 0.0074(8) 0.0206(9)
O4 0.0623(11) 0.0836(13) 0.0397(8) -0.0101(8) 0.0049(8) 0.0162(9)
C61 0.0426(12) 0.0701(16) 0.0430(12) 0.0125(11) -0.0064(9) 0.0007(11)
C62 0.0461(13) 0.090(2) 0.0470(13) 0.0104(13) 0.0024(10) 0.0062(13)
C63 0.0646(16) 0.093(2) 0.0412(12) 0.0103(13) -0.0077(11) 0.0255(15)
C64 0.0436(13) 0.097(2) 0.0497(13) 0.0193(13) -0.0007(10) 0.0255(13)
O5 0.0874(13) 0.0276(7) 0.0586(10) 0.0070(7) 0.0229(9) 0.0067(8)
O6 0.0500(9) 0.0330(7) 0.0761(12) 0.0072(7) 0.0004(8) -0.0030(6)
C57 0.205(5) 0.0532(17) 0.0422(15) 0.0055(12) -0.011(2) 0.001(2)
C58 0.104(3) 0.0615(19) 0.129(3) 0.018(2) -0.068(3) -0.0159(18)
C59 0.0784(17) 0.0338(11) 0.0506(13) 0.0058(9) 0.0062(12) 0.0080(11)
C60 0.0461(13) 0.0334(11) 0.096(2) 0.0079(12) -0.0044(13) 0.0017(9)

loop_
_atom_type_symbol
_atom_type_description
_atom_type_scat_dispersion_real
_atom_type_scat_dispersion_imag
_atom_type_scat_source
C C 0.0181 0.0091 'International Tables Vol C Tables 4.2.6.8 and 6.1.1.4'
H H 0.0000 0.0000 'International Tables Vol C Tables 4.2.6.8 and 6.1.1.4'
B B 0.0090 0.0039 'International Tables Vol C Tables 4.2.6.8 and 6.1.1.4'
Co Co -2.3653 3.6143 'International Tables Vol C Tables 4.2.6.8 and 6.1.1.4'
N N 0.0311 0.0180 'International Tables Vol C Tables 4.2.6.8 and 6.1.1.4'
O O 0.0492 0.0322 'International Tables Vol C Tables 4.2.6.8 and 6.1.1.4'

loop_
_exptl_crystal_face_index_h
_exptl_crystal_face_index_k
_exptl_crystal_face_index_l
_exptl_crystal_face_perp_dist
6 -5 -3 0.1236
1 2 -14 0.0486
-1 -2 14 0.0513
1 6 -10 0.0684
-6 4 -3 0.1408
-1 -6 10 0.0406
5 -5 6 0.1215
1 7 -7 0.0800
0 -7 7 0.0348
1 7 -3 0.0879
1 6 7 0.0768
0 -6 -6 0.0223
-5 2 -10 0.1141
0 1 14 0.0347
1 -3 -12 0.0377
-5 7 -2 0.1042

loop_
_geom_angle_atom_site_label_1
_geom_angle_atom_site_label_2
_geom_angle_atom_site_label_3
_geom_angle
O1 Co1 N1 93.97(5)
O1 Co1 N2 98.74(5)
O2 Co1 O1 88.30(5)
O2 Co1 N1 98.78(5)
O2 Co1 N2 93.82(5)
N2 Co1 N1 162.35(5)
N3 Co1 O1 176.52(5)
N3 Co1 O2 88.57(5)
N3 Co1 N1 85.00(5)
N3 Co1 N2 82.99(5)
N4 Co1 O1 88.57(5)
N4 Co1 O2 176.55(5)
N4 Co1 N1 82.90(6)
N4 Co1 N2 85.22(5)
N4 Co1 N3 94.59(5)
C1 O1 Co1 108.99(9)
C2 O2 Co1 109.57(9)
C15 N1 Co1 104.18(9)
C15 N1 C28 109.90(12)
C15 N1 C29 110.88(13)
C28 N1 Co1 107.75(9)
C29 N1 Co1 112.86(10)
C29 N1 C28 111.01(12)
C21 N2 Co1 108.18(9)
C22 N2 Co1 104.49(9)
C22 N2 C21 109.80(12)
C22 N2 C31 110.71(12)
C31 N2 Co1 112.38(10)
C31 N2 C21 111.05(12)
C23 N3 Co1 117.58(10)
C27 N3 Co1 119.32(11)
C27 N3 C23 122.78(14)
C16 N4 Co1 117.70(11)
C20 N4 Co1 119.11(11)
C20 N4 C16 122.85(14)
O1 C1 C2 117.13(14)
O1 C1 C6 122.14(14)
C6 C1 C2 120.73(14)
O2 C2 C1 115.98(13)
O2 C2 C3 123.86(14)
C3 C2 C1 120.16(14)
C2 C3 C7 120.64(14)
C4 C3 C2 117.27(14)
C4 C3 C7 122.09(14)
C3 C4 H4 118.3
C5 C4 C3 123.48(15)
C5 C4 H4 118.3
C4 C5 C11 119.34(14)
C6 C5 C4 117.97(14)
C6 C5 C11 122.69(14)
C1 C6 C5 120.37(14)
C1 C6 H6 119.8
C5 C6 H6 119.8
C3 C7 C8 109.71(14)
C3 C7 C9 110.06(14)
C3 C7 C10 111.83(14)
C9 C7 C8 108.91(15)
C9 C7 C10 107.99(15)
C10 C7 C8 108.28(16)
C7 C8 H8A 109.5
C7 C8 H8B 109.5
C7 C8 H8C 109.5
H8A C8 H8B 109.5
H8A C8 H8C 109.5
H8B C8 H8C 109.5
C7 C9 H9A 109.5
C7 C9 H9B 109.5
C7 C9 H9C 109.5
H9A C9 H9B 109.5
H9A C9 H9C 109.5
H9B C9 H9C 109.5
C7 C10 H10A 109.5
C7 C10 H10B 109.5
C7 C10 H10C 109.5
H10A C10 H10B 109.5
H10A C10 H10C 109.5
H10B C10 H10C 109.5
C12 C11 C5 109.02(14)
C12 C11 C14 108.65(16)
C13 C11 C5 109.78(15)
C13 C11 C12 109.11(16)
C13 C11 C14 108.08(16)
C14 C11 C5 112.15(14)
C11 C12 H12A 109.5
C11 C12 H12B 109.5
C11 C12 H12C 109.5
H12A C12 H12B 109.5
H12A C12 H12C 109.5
H12B C12 H12C 109.5
C11 C13 H13A 109.5
C11 C13 H13B 109.5
C11 C13 H13C 109.5
H13A C13 H13B 109.5
H13A C13 H13C 109.5
H13B C13 H13C 109.5
C11 C14 H14A 109.5
C11 C14 H14B 109.5
C11 C14 H14C 109.5
H14A C14 H14B 109.5
H14A C14 H14C 109.5
H14B C14 H14C 109.5
N1 C15 H15A 109.8
N1 C15 H15B 109.8
N1 C15 C16 109.34(12)
H15A C15 H15B 108.3
C16 C15 H15A 109.8
C16 C15 H15B 109.8
N4 C16 C15 112.74(14)
N4 C16 C17 119.87(16)
C17 C16 C15 127.32(15)
C16 C17 H17 120.8
C16 C17 C18 118.30(16)
C18 C17 H17 120.8
C17 C18 H18 119.5
C17 C18 C19 121.06(15)
C19 C18 H18 119.5
C18 C19 H19 120.9
C18 C19 C20 118.14(16)
C20 C19 H19 120.9
N4 C20 C19 119.77(15)
N4 C20 C21 114.05(13)
C19 C20 C21 126.18(15)
N2 C21 H21A 109.4
N2 C21 H21B 109.4
C20 C21 N2 111.35(13)
C20 C21 H21A 109.4
C20 C21 H21B 109.4
H21A C21 H21B 108.0
N2 C22 H22A 109.9
N2 C22 H22B 109.9
N2 C22 C23 108.76(12)
H22A C22 H22B 108.3
C23 C22 H22A 109.9
C23 C22 H22B 109.9
N3 C23 C22 112.52(13)
N3 C23 C24 119.93(14)
C24 C23 C22 127.45(14)
C23 C24 H24 121.0
C23 C24 C25 118.04(15)
C25 C24 H24 121.0
C24 C25 H25 119.5
C26 C25 C24 121.10(15)
C26 C25 H25 119.5
C25 C26 H26 121.0
C27 C26 C25 118.10(15)
C27 C26 H26 121.0
N3 C27 C26 119.97(15)
N3 C27 C28 113.55(13)
C26 C27 C28 126.43(14)
N1 C28 H28A 109.3
N1 C28 H28B 109.3
C27 C28 N1 111.64(12)
C27 C28 H28A 109.3
C27 C28 H28B 109.3
H28A C28 H28B 108.0
N1 C29 H29A 108.5
N1 C29 H29B 108.5
N1 C29 C30 115.27(15)
H29A C29 H29B 107.5
C30 C29 H29A 108.5
C30 C29 H29B 108.5
C29 C30 H30A 109.5
C29 C30 H30B 109.5
C29 C30 H30C 109.5
H30A C30 H30B 109.5
H30A C30 H30C 109.5
H30B C30 H30C 109.5
N2 C31 H31A 108.5
N2 C31 H31B 108.5
N2 C31 C32 115.21(14)
H31A C31 H31B 107.5
C32 C31 H31A 108.5
C32 C31 H31B 108.5
C31 C32 H32A 109.5
C31 C32 H32B 109.5
C31 C32 H32C 109.5
H32A C32 H32B 109.5
H32A C32 H32C 109.5
H32B C32 H32C 109.5
C34 C33 C38 115.24(14)
C34 C33 B1 123.54(13)
C38 C33 B1 121.21(13)
C33 C34 H34 118.7
C35 C34 C33 122.60(14)
C35 C34 H34 118.7
C34 C35 H35 119.8
C36 C35 C34 120.42(15)
C36 C35 H35 119.8
C35 C36 H36 120.6
C35 C36 C37 118.88(14)
C37 C36 H36 120.6
C36 C37 H37 119.9
C36 C37 C38 120.21(14)
C38 C37 H37 119.9
C33 C38 H38 118.7
C37 C38 C33 122.64(15)
C37 C38 H38 118.7
C40 C39 C44 114.84(15)
C40 C39 B1 123.03(14)
C44 C39 B1 121.83(14)
C39 C40 H40 118.5
C41 C40 C39 122.94(16)
C41 C40 H40 118.5
C40 C41 H41 119.8
C42 C41 C40 120.31(17)
C42 C41 H41 119.8
C41 C42 H42 120.6
C43 C42 C41 118.72(16)
C43 C42 H42 120.6
C42 C43 H43 119.9
C42 C43 C44 120.21(17)
C44 C43 H43 119.9
C39 C44 H44 118.5
C43 C44 C39 122.97(17)
C43 C44 H44 118.5
C46 C45 C50 114.59(14)
C46 C45 B1 124.44(13)
C50 C45 B1 120.97(13)
C45 C46 H46 118.5
C47 C46 C45 123.04(14)
C47 C46 H46 118.5
C46 C47 H47 119.9
C48 C47 C46 120.20(15)
C48 C47 H47 119.9
C47 C48 H48 120.7
C49 C48 C47 118.64(15)
C49 C48 H48 120.7
C48 C49 H49 119.9
C48 C49 C50 120.21(15)
C50 C49 H49 119.9
C45 C50 H50 118.4
C49 C50 C45 123.23(15)
C49 C50 H50 118.4
C52 C51 C56 115.50(14)
C52 C51 B1 121.46(14)
C56 C51 B1 122.85(14)
C51 C52 H52 118.5
C53 C52 C51 122.94(16)
C53 C52 H52 118.5
C52 C53 H53 120.1
C54 C53 C52 119.80(17)
C54 C53 H53 120.1
C53 C54 H54 120.4
C55 C54 C53 119.22(16)
C55 C54 H54 120.4
C54 C55 H55 119.8
C54 C55 C56 120.30(16)
C56 C55 H55 119.8
C51 C56 H56 118.9
C55 C56 C51 122.24(16)
C55 C56 H56 118.9
C33 B1 C39 110.16(12)
C33 B1 C45 110.84(12)
C39 B1 C45 110.57(12)
C51 B1 C33 108.34(12)
C51 B1 C39 108.04(12)
C51 B1 C45 108.81(12)
C61 O3 C64 108.56(18)
C63 O4 C62 109.4(2)
O3 C61 H61A 109.5
O3 C61 H61B 109.5
O3 C61 C62 110.8(2)
H61A C61 H61B 108.1
C62 C61 H61A 109.5
C62 C61 H61B 109.5
O4 C62 C61 110.2(2)
O4 C62 H62A 109.6
O4 C62 H62B 109.6
C61 C62 H62A 109.6
C61 C62 H62B 109.6
H62A C62 H62B 108.1
O4 C63 H63A 109.7
O4 C63 H63B 109.7
O4 C63 C64 110.0(2)
H63A C63 H63B 108.2
C64 C63 H63A 109.7
C64 C63 H63B 109.7
O3 C64 C63 109.9(2)
O3 C64 H64A 109.7
O3 C64 H64B 109.7
C63 C64 H64A 109.7
C63 C64 H64B 109.7
H64A C64 H64B 108.2
C57 O5 C60 109.4(2)
C59 O6 C58 107.6(2)
O5 C57 H57A 109.4
O5 C57 H57B 109.4
O5 C57 C58 111.2(3)
H57A C57 H57B 108.0
C58 C57 H57A 109.4
C58 C57 H57B 109.4
O6 C58 C57 110.6(3)
O6 C58 H58A 109.5
O6 C58 H58B 109.5
C57 C58 H58A 109.5
C57 C58 H58B 109.5
H58A C58 H58B 108.1
O6 C59 H59A 109.2
O6 C59 H59B 109.2
O6 C59 C60 111.9(2)
H59A C59 H59B 107.9
C60 C59 H59A 109.2
C60 C59 H59B 109.2
O5 C60 C59 111.2(2)
O5 C60 H60A 109.4
O5 C60 H60B 109.4
C59 C60 H60A 109.4
C59 C60 H60B 109.4
H60A C60 H60B 108.0

loop_
_geom_bond_atom_site_label_1
_geom_bond_atom_site_label_2
_geom_bond_distance
Co1 O1 1.8818(11)
Co1 O2 1.8758(11)
Co1 N1 2.0290(13)
Co1 N2 2.0112(13)
Co1 N3 1.8654(13)
Co1 N4 1.8589(13)
O1 C1 1.3479(19)
O2 C2 1.3537(19)
N1 C15 1.498(2)
N1 C28 1.5123(19)
N1 C29 1.499(2)
N2 C21 1.5123(19)
N2 C22 1.4986(19)
N2 C31 1.499(2)
N3 C23 1.341(2)
N3 C27 1.340(2)
N4 C16 1.343(2)
N4 C20 1.336(2)
C1 C2 1.410(2)
C1 C6 1.391(2)
C2 C3 1.404(2)
C3 C4 1.401(2)
C3 C7 1.533(2)
C4 H4 0.9300
C4 C5 1.398(2)
C5 C6 1.396(2)
C5 C11 1.534(2)
C6 H6 0.9300
C7 C8 1.534(3)
C7 C9 1.534(3)
C7 C10 1.534(2)
C8 H8A 0.9600
C8 H8B 0.9600
C8 H8C 0.9600
C9 H9A 0.9600
C9 H9B 0.9600
C9 H9C 0.9600
C10 H10A 0.9600
C10 H10B 0.9600
C10 H10C 0.9600
C11 C12 1.530(3)
C11 C13 1.529(3)
C11 C14 1.531(2)
C12 H12A 0.9600
C12 H12B 0.9600
C12 H12C 0.9600
C13 H13A 0.9600
C13 H13B 0.9600
C13 H13C 0.9600
C14 H14A 0.9600
C14 H14B 0.9600
C14 H14C 0.9600
C15 H15A 0.9700
C15 H15B 0.9700
C15 C16 1.501(2)
C16 C17 1.381(2)
C17 H17 0.9300
C17 C18 1.386(3)
C18 H18 0.9300
C18 C19 1.386(3)
C19 H19 0.9300
C19 C20 1.389(2)
C20 C21 1.499(2)
C21 H21A 0.9700
C21 H21B 0.9700
C22 H22A 0.9700
C22 H22B 0.9700
C22 C23 1.501(2)
C23 C24 1.385(2)
C24 H24 0.9300
C24 C25 1.390(2)
C25 H25 0.9300
C25 C26 1.389(2)
C26 H26 0.9300
C26 C27 1.385(2)
C27 C28 1.503(2)
C28 H28A 0.9700
C28 H28B 0.9700
C29 H29A 0.9700
C29 H29B 0.9700
C29 C30 1.522(2)
C30 H30A 0.9600
C30 H30B 0.9600
C30 H30C 0.9600
C31 H31A 0.9700
C31 H31B 0.9700
C31 C32 1.519(2)
C32 H32A 0.9600
C32 H32B 0.9600
C32 H32C 0.9600
C33 C34 1.402(2)
C33 C38 1.412(2)
C33 B1 1.644(2)
C34 H34 0.9300
C34 C35 1.395(2)
C35 H35 0.9300
C35 C36 1.384(2)
C36 H36 0.9300
C36 C37 1.389(2)
C37 H37 0.9300
C37 C38 1.391(2)
C38 H38 0.9300
C39 C40 1.400(2)
C39 C44 1.406(2)
C39 B1 1.648(2)
C40 H40 0.9300
C40 C41 1.391(2)
C41 H41 0.9300
C41 C42 1.386(3)
C42 H42 0.9300
C42 C43 1.384(3)
C43 H43 0.9300
C43 C44 1.391(3)
C44 H44 0.9300
C45 C46 1.400(2)
C45 C50 1.410(2)
C45 B1 1.652(2)
C46 H46 0.9300
C46 C47 1.395(2)
C47 H47 0.9300
C47 C48 1.390(2)
C48 H48 0.9300
C48 C49 1.385(2)
C49 H49 0.9300
C49 C50 1.389(2)
C50 H50 0.9300
C51 C52 1.401(2)
C51 C56 1.403(2)
C51 B1 1.643(2)
C52 H52 0.9300
C52 C53 1.393(2)
C53 H53 0.9300
C53 C54 1.385(3)
C54 H54 0.9300
C54 C55 1.383(3)
C55 H55 0.9300
C55 C56 1.397(2)
C56 H56 0.9300
O3 C61 1.406(3)
O3 C64 1.432(3)
O4 C62 1.408(3)
O4 C63 1.407(3)
C61 H61A 0.9700
C61 H61B 0.9700
C61 C62 1.516(3)
C62 H62A 0.9700
C62 H62B 0.9700
C63 H63A 0.9700
C63 H63B 0.9700
C63 C64 1.498(4)
C64 H64A 0.9700
C64 H64B 0.9700
O5 C57 1.404(4)
O5 C60 1.426(3)
O6 C58 1.416(4)
O6 C59 1.395(3)
C57 H57A 0.9700
C57 H57B 0.9700
C57 C58 1.492(6)
C58 H58A 0.9700
C58 H58B 0.9700
C59 H59A 0.9700
C59 H59B 0.9700
C59 C60 1.477(4)
C60 H60A 0.9700
C60 H60B 0.9700

loop_
_exptl_oxdiff_crystal_face_indexfrac_h
_exptl_oxdiff_crystal_face_indexfrac_k
_exptl_oxdiff_crystal_face_indexfrac_l
_exptl_oxdiff_crystal_face_x
_exptl_oxdiff_crystal_face_y
_exptl_oxdiff_crystal_face_z
5.7844 -5.2600 -2.7073 0.1461 0.6129 0.7765
0.6706 2.2851 -13.9945 0.1956 0.8142 -0.5466
-1.2729 -1.6896 14.0504 -0.2078 -0.8658 0.4553
0.8788 5.8433 -9.8099 -0.3398 0.6264 -0.7015
-6.4107 4.2811 -2.8524 0.2048 -0.3750 -0.9041
-0.5550 -5.9507 9.7813 0.3242 -0.5978 0.7332
5.3856 -5.1065 5.8028 -0.1343 0.1261 0.9829
0.8194 6.7187 -7.2565 -0.5155 0.4896 -0.7033
-0.2454 -6.8279 7.4025 0.4724 -0.4488 0.7585
1.0061 7.2942 -2.7104 -0.7510 0.2661 -0.6043
0.9134 5.8285 7.2270 -0.9392 -0.2785 -0.2009
-0.4127 -6.3016 -6.3240 0.9138 0.2709 0.3028
-4.6801 2.0235 -10.4397 0.5576 0.1662 -0.8133
0.4108 1.3049 13.6766 -0.6512 -0.6873 0.3218
1.1141 -3.4309 -12.1462 0.6880 0.7257 0.0091
-4.5460 6.6572 -2.3083 -0.2219 -0.2330 -0.9468
